data_7209111
loop_
_publ_author_name
'Vangala, Venu R.'
'Chow, Pui Shan'
'Tan, Reginald B. H.'

_publ_section_title
;
 The solvates and salt of antibiotic agent, nitrofurantoin: structural,
 thermochemical and desolvation studies
;
_journal_issue 5
_journal_name_full CrystEngComm
_journal_page_first 878
_journal_paper_doi 10.1039/c2ce26575c
_journal_volume 15
_journal_year 2013
_chemical_formula_moiety 'C8 H6 N4 O5, C6 H7 N'
_chemical_formula_sum 'C14 H13 N5 O5'
_chemical_formula_weight 331.29
_chemical_name_common '1:1 nitrofurantoin and 4-picoline'
_chemical_name_systematic '1:1 nitrofurantoin and 4-picoline'
_space_group_IT_number 14
_symmetry_cell_setting monoclinic
_symmetry_space_group_name_Hall '-P 2ybc'
_symmetry_space_group_name_H-M 'P 1 21/c 1'
_atom_sites_solution_hydrogens geom
_atom_sites_solution_primary direct
_atom_sites_solution_secondary difmap
_audit_creation_method SHELXL-97
_cell_angle_alpha 90.00
_cell_angle_beta 91.12(3)
_cell_angle_gamma 90.00
_cell_formula_units_Z 4
_cell_length_a 14.840(3)
_cell_length_b 8.0152(16)
_cell_length_c 12.951(3)
_cell_measurement_reflns_used 2770
_cell_measurement_temperature 110(2)
_cell_measurement_theta_max 30.8362
_cell_measurement_theta_min 2.5412
_cell_volume 1540.2(6)
_computing_cell_refinement 'CrystalClear (Rigaku Inc., 2007)'
_computing_data_collection 'CrystalClear (Rigaku Inc., 2007)'
_computing_data_reduction 'CrystalClear (Rigaku Inc., 2007)'
_computing_structure_refinement 'SHELXL-97 (Sheldrick, 1997)'
_computing_structure_solution 'SHELXS-97 (Sheldrick, 1990)'
_diffrn_ambient_temperature 110(2)
_diffrn_measured_fraction_theta_full 0.979
_diffrn_measured_fraction_theta_max 0.979
_diffrn_measurement_device_type 'Rigaku Saturn CCD area deterctor'
_diffrn_measurement_method '\w scans'
_diffrn_radiation_monochromator graphite
_diffrn_radiation_source 'fine-focus sealed tube'
_diffrn_radiation_type MoK\a
_diffrn_radiation_wavelength 0.71073
_diffrn_reflns_av_R_equivalents 0.0485
_diffrn_reflns_av_sigmaI/netI 0.0493
_diffrn_reflns_limit_h_max 16
_diffrn_reflns_limit_h_min -17
_diffrn_reflns_limit_k_max 9
_diffrn_reflns_limit_k_min -6
_diffrn_reflns_limit_l_max 15
_diffrn_reflns_limit_l_min -10
_diffrn_reflns_number 8809
_diffrn_reflns_theta_full 24.50
_diffrn_reflns_theta_max 24.50
_diffrn_reflns_theta_min 2.75
_exptl_absorpt_coefficient_mu 0.112
_exptl_absorpt_correction_T_max 0.9922
_exptl_absorpt_correction_T_min 0.9759
_exptl_absorpt_correction_type multi-scan
_exptl_absorpt_process_details 'R. H. Blessing, Acta Cryst. 1995 A51, 33-38'
_exptl_crystal_colour Yellow
_exptl_crystal_density_diffrn 1.429
_exptl_crystal_density_method 'not measured'
_exptl_crystal_description Platelet
_exptl_crystal_F_000 688
_exptl_crystal_size_max 0.22
_exptl_crystal_size_mid 0.22
_exptl_crystal_size_min 0.07
_refine_diff_density_max 0.304
_refine_diff_density_min -0.334
_refine_diff_density_rms 0.062
_refine_ls_extinction_method none
_refine_ls_goodness_of_fit_ref 1.183
_refine_ls_hydrogen_treatment mixed
_refine_ls_matrix_type full
_refine_ls_number_parameters 221
_refine_ls_number_reflns 2513
_refine_ls_number_restraints 0
_refine_ls_restrained_S_all 1.183
_refine_ls_R_factor_all 0.1049
_refine_ls_R_factor_gt 0.0847
_refine_ls_shift/su_max 0.000
_refine_ls_shift/su_mean 0.000
_refine_ls_structure_factor_coef Fsqd
_refine_ls_weighting_details 'calc w=1/[\s^2^(Fo^2^)+(0.0853P)^2^+1.1119P] where P=(Fo^2^+2Fc^2^)/3'
_refine_ls_weighting_scheme calc
_refine_ls_wR_factor_gt 0.1879
_refine_ls_wR_factor_ref 0.2019
_reflns_number_gt 2060
_reflns_number_total 2513
_reflns_threshold_expression >2sigma(I)
_cod_data_source_file c2ce26575c.txt
_cod_data_source_block NF-4-Picoline(1:1)
_cod_depositor_comments
;
The following automatic conversions were performed:

'_symmetry_cell_setting' value 'Monoclinic' changed to 'monoclinic'
according to /home/saulius/struct/CIF-dictionaries/cif_core.dic
dictionary named 'cif_core.dic' version 2.4.2 from 2011-04-26.

Automatic conversion script
Id: cif_fix_values 1891 2012-01-12 08:04:46Z andrius 
;
_cod_original_cell_volume 1540.2(5)
_cod_original_sg_symbol_H-M 'P 2 1/c'
_cod_database_code 7209111

loop_
_symmetry_equiv_pos_as_xyz
'x, y, z'
'-x, y+1/2, -z+1/2'
'-x, -y, -z'
'x, -y-1/2, z-1/2'

loop_
_atom_site_label
_atom_site_type_symbol
_atom_site_fract_x
_atom_site_fract_y
_atom_site_fract_z
_atom_site_U_iso_or_equiv
_atom_site_adp_type
_atom_site_occupancy
_atom_site_symmetry_multiplicity
_atom_site_calc_flag
_atom_site_refinement_flags
O1 O 0.23007(17) 0.5478(3) 0.50044(18) 0.0351(7) Uani 1 1 d .
O4 O 0.00636(18) 0.1985(3) 0.6757(2) 0.0410(7) Uani 1 1 d .
N3 N 0.0032(2) 0.2556(4) 0.5003(2) 0.0324(8) Uani 1 1 d .
O5 O -0.1948(2) 0.0590(3) 0.4185(2) 0.0432(7) Uani 1 1 d .
N2 N 0.0801(2) 0.3503(4) 0.5014(2) 0.0337(8) Uani 1 1 d .
O3 O 0.3400(2) 0.6691(4) 0.6435(2) 0.0506(8) Uani 1 1 d .
N4 N -0.1060(2) 0.1019(4) 0.5641(2) 0.0345(8) Uani 1 1 d .
C8 C -0.0561(3) 0.2208(5) 0.4124(3) 0.0332(9) Uani 1 1 d .
H8A H -0.0246 0.1572 0.3585 0.040 Uiso 1 1 calc R
H8B H -0.0810 0.3248 0.3820 0.040 Uiso 1 1 calc R
C6 C -0.0278(3) 0.1871(4) 0.5907(3) 0.0311(9) Uani 1 1 d .
C1 C 0.1870(2) 0.5074(4) 0.4088(3) 0.0318(9) Uani 1 1 d .
C7 C -0.1283(3) 0.1179(5) 0.4616(3) 0.0339(9) Uani 1 1 d .
C5 C 0.1062(3) 0.4052(4) 0.4134(3) 0.0334(9) Uani 1 1 d .
H5A H 0.0730 0.3791 0.3521 0.040 Uiso 1 1 calc R
C4 C 0.3012(3) 0.6424(5) 0.4717(3) 0.0355(9) Uani 1 1 d .
N1 N 0.3572(2) 0.7040(4) 0.5536(3) 0.0441(9) Uani 1 1 d .
O2 O 0.4207(2) 0.7944(4) 0.5269(2) 0.0547(9) Uani 1 1 d .
C2 C 0.2288(3) 0.5761(4) 0.3276(3) 0.0334(9) Uani 1 1 d .
H2B H 0.2114 0.5665 0.2568 0.040 Uiso 1 1 calc R
C3 C 0.3043(3) 0.6660(5) 0.3689(3) 0.0373(10) Uani 1 1 d .
H3A H 0.3473 0.7288 0.3320 0.045 Uiso 1 1 calc R
N5 N 0.2242(2) 0.4215(4) 0.8223(2) 0.0363(8) Uani 1 1 d .
C12 C 0.2881(3) 0.2689(5) 0.6828(3) 0.0388(10) Uani 1 1 d .
H12A H 0.2813 0.2259 0.6148 0.047 Uiso 1 1 calc R
C10 C 0.3733(3) 0.3102(5) 0.8373(3) 0.0431(10) Uani 1 1 d .
H10A H 0.4265 0.2959 0.8784 0.052 Uiso 1 1 calc R
C13 C 0.2189(3) 0.3568(5) 0.7263(3) 0.0376(10) Uani 1 1 d .
H13A H 0.1649 0.3726 0.6869 0.045 Uiso 1 1 calc R
C9 C 0.3010(3) 0.3975(5) 0.8755(3) 0.0393(10) Uani 1 1 d .
H9A H 0.3062 0.4428 0.9432 0.047 Uiso 1 1 calc R
C11 C 0.3676(3) 0.2432(5) 0.7381(3) 0.0419(10) Uani 1 1 d .
C14 C 0.4446(3) 0.1447(7) 0.6943(4) 0.0673(15) Uani 1 1 d .
H14A H 0.4284 0.1074 0.6243 0.101 Uiso 1 1 calc R
H14B H 0.4569 0.0474 0.7382 0.101 Uiso 1 1 calc R
H14C H 0.4984 0.2152 0.6920 0.101 Uiso 1 1 calc R
H4 H -0.146(3) 0.036(6) 0.607(4) 0.068(15) Uiso 1 1 d .

loop_
_atom_site_aniso_label
_atom_site_aniso_U_11
_atom_site_aniso_U_22
_atom_site_aniso_U_33
_atom_site_aniso_U_23
_atom_site_aniso_U_13
_atom_site_aniso_U_12
O1 0.0347(15) 0.0453(15) 0.0253(14) -0.0053(12) -0.0020(12) -0.0014(12)
O4 0.0375(16) 0.0583(17) 0.0270(14) 0.0018(13) -0.0033(13) -0.0054(14)
N3 0.0348(18) 0.0385(17) 0.0238(16) -0.0001(13) -0.0033(14) -0.0054(15)
O5 0.0475(18) 0.0541(17) 0.0277(14) 0.0024(13) -0.0060(13) -0.0128(14)
N2 0.0361(19) 0.0384(17) 0.0266(17) -0.0007(14) -0.0007(14) -0.0003(15)
O3 0.059(2) 0.0649(19) 0.0276(16) 0.0039(14) -0.0048(14) -0.0116(15)
N4 0.0361(19) 0.0415(18) 0.0258(17) 0.0002(15) -0.0003(15) -0.0010(15)
C8 0.035(2) 0.040(2) 0.0253(19) -0.0014(17) -0.0030(17) 0.0024(17)
C6 0.030(2) 0.0392(19) 0.024(2) -0.0044(16) 0.0009(17) 0.0038(17)
C1 0.032(2) 0.037(2) 0.0268(19) -0.0021(16) 0.0003(17) 0.0064(17)
C7 0.037(2) 0.037(2) 0.0268(19) -0.0041(17) -0.0067(18) 0.0019(18)
C5 0.037(2) 0.0344(19) 0.029(2) -0.0031(16) -0.0048(17) 0.0012(17)
C4 0.032(2) 0.041(2) 0.034(2) -0.0028(18) 0.0012(18) -0.0079(18)
N1 0.043(2) 0.056(2) 0.0333(19) 0.0011(17) -0.0027(17) -0.0061(18)
O2 0.0414(18) 0.079(2) 0.0434(17) 0.0049(16) -0.0032(15) -0.0186(16)
C2 0.040(2) 0.037(2) 0.0232(18) -0.0015(16) 0.0018(17) 0.0025(17)
C3 0.037(2) 0.042(2) 0.033(2) 0.0031(18) 0.0058(18) -0.0024(18)
N5 0.039(2) 0.0445(18) 0.0247(16) 0.0049(14) -0.0020(15) 0.0029(15)
C12 0.046(3) 0.040(2) 0.030(2) -0.0073(18) 0.000(2) -0.0038(19)
C10 0.036(2) 0.047(2) 0.045(2) 0.000(2) -0.011(2) 0.001(2)
C13 0.043(2) 0.040(2) 0.030(2) 0.0039(18) -0.0037(18) -0.0073(19)
C9 0.044(3) 0.050(2) 0.0237(19) -0.0013(18) -0.0055(18) 0.000(2)
C11 0.043(2) 0.043(2) 0.040(2) -0.0004(19) 0.009(2) -0.003(2)
C14 0.053(3) 0.077(3) 0.073(4) -0.012(3) 0.013(3) 0.006(3)

loop_
_atom_type_symbol
_atom_type_description
_atom_type_scat_dispersion_real
_atom_type_scat_dispersion_imag
_atom_type_scat_source
C C 0.0033 0.0016 'International Tables Vol C Tables 4.2.6.8 and 6.1.1.4'
H H 0.0000 0.0000 'International Tables Vol C Tables 4.2.6.8 and 6.1.1.4'
N N 0.0061 0.0033 'International Tables Vol C Tables 4.2.6.8 and 6.1.1.4'
O O 0.0106 0.0060 'International Tables Vol C Tables 4.2.6.8 and 6.1.1.4'

loop_
_geom_angle_atom_site_label_1
_geom_angle_atom_site_label_2
_geom_angle_atom_site_label_3
_geom_angle
C4 O1 C1 104.2(3)
N2 N3 C6 120.2(3)
N2 N3 C8 127.3(3)
C6 N3 C8 112.4(3)
C5 N2 N3 116.4(3)
C7 N4 C6 112.4(3)
C7 N4 H4 117(3)
C6 N4 H4 130(3)
N3 C8 C7 101.5(3)
N3 C8 H8A 111.5
C7 C8 H8A 111.5
N3 C8 H8B 111.5
C7 C8 H8B 111.5
H8A C8 H8B 109.3
O4 C6 N3 127.0(4)
O4 C6 N4 126.9(3)
N3 C6 N4 106.1(3)
C2 C1 O1 111.3(3)
C2 C1 C5 130.9(4)
O1 C1 C5 117.8(3)
O5 C7 N4 125.9(4)
O5 C7 C8 126.6(3)
N4 C7 C8 107.6(3)
N2 C5 C1 119.4(3)
N2 C5 H5A 120.3
C1 C5 H5A 120.3
C3 C4 O1 113.1(3)
C3 C4 N1 131.1(4)
O1 C4 N1 115.8(3)
O3 N1 O2 124.6(4)
O3 N1 C4 119.9(3)
O2 N1 C4 115.5(3)
C1 C2 C3 106.4(3)
C1 C2 H2B 126.8
C3 C2 H2B 126.8
C4 C3 C2 105.0(3)
C4 C3 H3A 127.5
C2 C3 H3A 127.5
C9 N5 C13 117.1(3)
C13 C12 C11 120.0(4)
C13 C12 H12A 120.0
C11 C12 H12A 120.0
C9 C10 C11 119.5(4)
C9 C10 H10A 120.3
C11 C10 H10A 120.3
N5 C13 C12 123.0(4)
N5 C13 H13A 118.5
C12 C13 H13A 118.5
N5 C9 C10 123.4(4)
N5 C9 H9A 118.3
C10 C9 H9A 118.3
C12 C11 C10 117.1(4)
C12 C11 C14 121.9(4)
C10 C11 C14 121.0(4)
C11 C14 H14A 109.5
C11 C14 H14B 109.5
H14A C14 H14B 109.5
C11 C14 H14C 109.5
H14A C14 H14C 109.5
H14B C14 H14C 109.5

loop_
_geom_bond_atom_site_label_1
_geom_bond_atom_site_label_2
_geom_bond_distance
O1 C4 1.358(4)
O1 C1 1.376(4)
O4 C6 1.207(4)
N3 N2 1.371(4)
N3 C6 1.380(5)
N3 C8 1.451(4)
O5 C7 1.220(5)
N2 C5 1.289(5)
O3 N1 1.229(4)
N4 C7 1.367(5)
N4 C6 1.384(5)
N4 H4 0.98(5)
C8 C7 1.504(5)
C8 H8A 0.9900
C8 H8B 0.9900
C1 C2 1.349(5)
C1 C5 1.454(5)
C5 H5A 0.9500
C4 C3 1.346(5)
C4 N1 1.423(5)
N1 O2 1.244(4)
C2 C3 1.428(5)
C2 H2B 0.9500
C3 H3A 0.9500
N5 C9 1.335(5)
N5 C13 1.348(5)
C12 C13 1.375(6)
C12 C11 1.384(6)
C12 H12A 0.9500
C10 C9 1.380(6)
C10 C11 1.394(6)
C10 H10A 0.9500
C13 H13A 0.9500
C9 H9A 0.9500
C11 C14 1.508(6)
C14 H14A 0.9800
C14 H14B 0.9800
C14 H14C 0.9800
